data_4108620
loop_
_publ_author_name
'Jennifer Scott'
'Hongjun Fan'
'Benjamin F. Wicker'
'Alison R. Fout'
'Mu-Hyun Baik'
'Daniel J. Mindiola'

_publ_section_title
;
 Lewis Acid Stabilized Methylidene and Oxoscandium Complexes
;
_journal_name_full 'Journal of the American Chemical Society'
_journal_page_first 14438
_journal_page_last 14439
_journal_paper_doi 10.1021/ja806635x
_journal_volume 130
_journal_year 2008
_chemical_formula_sum 'C35.28 H47.28 N P2 Sc'
_chemical_formula_weight 592.28
_chemical_name_systematic
; 
 ? 
;
_space_group_IT_number 15
_symmetry_cell_setting monoclinic
_symmetry_space_group_name_Hall '-C 2yc'
_symmetry_space_group_name_H-M 'C 1 2/c 1'
_atom_sites_solution_hydrogens geom
_atom_sites_solution_primary direct
_atom_sites_solution_secondary difmap
_audit_creation_method SHELXL-97
_cell_angle_alpha 90.00
_cell_angle_beta 91.3380(10)
_cell_angle_gamma 90.00
_cell_formula_units_Z 4
_cell_length_a 7.4389(3)
_cell_length_b 30.7380(12)
_cell_length_c 15.2729(6)
_cell_measurement_reflns_used 5473
_cell_measurement_temperature 150(2)
_cell_measurement_theta_max 27.47
_cell_measurement_theta_min 2.97
_cell_volume 3491.3(2)
_computing_cell_refinement 'APEX II v.2.2 (Bruker, 2007)'
_computing_data_collection 'APEX II v.2.2 (Bruker, 2007)'
_computing_data_reduction 'APEX II v.2.2 (Bruker, 2007)'
_computing_molecular_graphics 'SHELXTL (Bruker, 2003)'
_computing_publication_material 'SHELXTL (Bruker, 2003)'
_computing_structure_refinement 'SHELXL-97 (Sheldrick, 1997)'
_computing_structure_solution 'SHELXD  (Sheldrick, 2007)'
_diffrn_ambient_temperature 150(2)
_diffrn_detector 'CCD area detector'
_diffrn_detector_area_resol_mean 83.33
_diffrn_detector_type 'Bruker SMART APEXII'
_diffrn_measured_fraction_theta_full 0.998
_diffrn_measured_fraction_theta_max 0.998
_diffrn_measurement_details '0.30 degree frames measured for 45 seconds each'
_diffrn_measurement_device 'APEX II Kappa Duo'
_diffrn_measurement_device_type Kappa
_diffrn_measurement_method 'omega and phi scans'
_diffrn_radiation_monochromator graphite
_diffrn_radiation_source 'fine-focus sealed tube'
_diffrn_radiation_type MoK\a
_diffrn_radiation_wavelength 0.71073
_diffrn_reflns_av_R_equivalents 0.0310
_diffrn_reflns_av_sigmaI/netI 0.0287
_diffrn_reflns_limit_h_max 4
_diffrn_reflns_limit_h_min -9
_diffrn_reflns_limit_k_max 39
_diffrn_reflns_limit_k_min -39
_diffrn_reflns_limit_l_max 19
_diffrn_reflns_limit_l_min -19
_diffrn_reflns_number 15996
_diffrn_reflns_theta_full 27.49
_diffrn_reflns_theta_max 27.49
_diffrn_reflns_theta_min 2.65
_exptl_absorpt_coefficient_mu 0.325
_exptl_absorpt_correction_T_max 0.9714
_exptl_absorpt_correction_T_min 0.9559
_exptl_absorpt_correction_type multi-scan
_exptl_absorpt_process_details 'SADABS, R. Blessing; 1995'
_exptl_crystal_colour yellow
_exptl_crystal_density_diffrn 1.127
_exptl_crystal_description plate
_exptl_crystal_F_000 1268
_exptl_crystal_size_max 0.14
_exptl_crystal_size_mid 0.10
_exptl_crystal_size_min 0.09
_refine_diff_density_max 0.726
_refine_diff_density_min -0.277
_refine_diff_density_rms 0.067
_refine_ls_extinction_method none
_refine_ls_goodness_of_fit_ref 1.068
_refine_ls_hydrogen_treatment riding
_refine_ls_matrix_type full
_refine_ls_number_parameters 211
_refine_ls_number_reflns 4026
_refine_ls_number_restraints 25
_refine_ls_restrained_S_all 1.066
_refine_ls_R_factor_all 0.0521
_refine_ls_R_factor_gt 0.0416
_refine_ls_shift/su_max 0.002
_refine_ls_shift/su_mean 0.000
_refine_ls_structure_factor_coef Fsqd
_refine_ls_weighting_details 'calc w=1/[\s^2^(Fo^2^)+(0.0713P)^2^+3.7914P] where P=(Fo^2^+2Fc^2^)/3'
_refine_ls_weighting_scheme calc
_refine_ls_wR_factor_gt 0.1216
_refine_ls_wR_factor_ref 0.1288
_reflns_number_gt 3334
_reflns_number_total 4026
_reflns_threshold_expression >2sigma(I)
_cod_data_source_file ja806635x_si_002.cif
_cod_data_source_block 08009
_cod_original_sg_symbol_H-M 'C 2/c'
_cod_database_code 4108620

loop_
_symmetry_equiv_pos_as_xyz
'x, y, z'
'-x, y, -z+1/2'
'x+1/2, y+1/2, z'
'-x+1/2, y+1/2, -z+1/2'
'-x, -y, -z'
'x, -y, z-1/2'
'-x+1/2, -y+1/2, -z'
'x+1/2, -y+1/2, z-1/2'

loop_
_atom_site_label
_atom_site_type_symbol
_atom_site_fract_x
_atom_site_fract_y
_atom_site_fract_z
_atom_site_U_iso_or_equiv
_atom_site_adp_type
_atom_site_occupancy
_atom_site_symmetry_multiplicity
_atom_site_calc_flag
_atom_site_refinement_flags
_atom_site_disorder_assembly
_atom_site_disorder_group
Sc1 Sc 0.5000 0.825641(16) 0.2500 0.02111(15) Uani 1 2 d S . .
P1 P 0.56872(6) 0.851193(15) 0.08277(3) 0.01797(14) Uani 1 1 d . . .
N1 N 0.5000 0.89648(7) 0.2500 0.0181(4) Uani 1 2 d S . .
C1 C 0.4726(3) 0.82635(6) -0.01807(12) 0.0232(4) Uani 1 1 d . . .
H1B H 0.4908 0.8468 -0.0680 0.028 Uiso 1 1 calc R . .
C2 C 0.2712(3) 0.81837(7) -0.00905(15) 0.0330(5) Uani 1 1 d . . .
H2A H 0.2107 0.8460 0.0029 0.050 Uiso 1 1 calc R . .
H2B H 0.2517 0.7981 0.0393 0.050 Uiso 1 1 calc R . .
H2C H 0.2221 0.8059 -0.0636 0.050 Uiso 1 1 calc R . .
C3 C 0.5701(3) 0.78374(7) -0.03704(15) 0.0347(5) Uani 1 1 d . . .
H3A H 0.6990 0.7894 -0.0426 0.052 Uiso 1 1 calc R . .
H3B H 0.5222 0.7712 -0.0918 0.052 Uiso 1 1 calc R . .
H3C H 0.5517 0.7632 0.0111 0.052 Uiso 1 1 calc R . .
C4 C 0.8065(2) 0.86342(6) 0.05846(13) 0.0233(4) Uani 1 1 d . . .
H4A H 0.8701 0.8350 0.0524 0.028 Uiso 1 1 calc R . .
C5 C 0.8948(3) 0.88735(8) 0.13608(14) 0.0316(5) Uani 1 1 d . . .
H5A H 0.8778 0.8705 0.1898 0.047 Uiso 1 1 calc R . .
H5B H 0.8396 0.9161 0.1422 0.047 Uiso 1 1 calc R . .
H5C H 1.0237 0.8907 0.1260 0.047 Uiso 1 1 calc R . .
C6 C 0.8307(3) 0.88846(8) -0.02688(14) 0.0324(5) Uani 1 1 d . . .
H6A H 0.7729 0.8725 -0.0754 0.049 Uiso 1 1 calc R . .
H6B H 0.9592 0.8917 -0.0379 0.049 Uiso 1 1 calc R . .
H6C H 0.7755 0.9173 -0.0221 0.049 Uiso 1 1 calc R . .
C7 C 0.4585(2) 0.90366(6) 0.09124(12) 0.0183(4) Uani 1 1 d . . .
C8 C 0.3894(2) 0.92647(6) 0.01849(12) 0.0207(4) Uani 1 1 d . . .
H8A H 0.4047 0.9146 -0.0382 0.025 Uiso 1 1 calc R . .
C9 C 0.2993(2) 0.96585(6) 0.02617(12) 0.0215(4) Uani 1 1 d . . .
C10 C 0.2322(3) 0.99012(7) -0.05466(14) 0.0297(5) Uani 1 1 d . . .
C11 C 0.2766(3) 0.98187(6) 0.11071(13) 0.0230(4) Uani 1 1 d . . .
H11A H 0.2142 1.0085 0.1183 0.028 Uiso 1 1 calc R . .
C12 C 0.3426(2) 0.95997(6) 0.18382(12) 0.0212(4) Uani 1 1 d . . .
H12A H 0.3239 0.9719 0.2402 0.025 Uiso 1 1 calc R . .
C13 C 0.4370(2) 0.92036(6) 0.17675(11) 0.0179(4) Uani 1 1 d . . .
C14 C 0.2634(4) 0.78398(11) 0.22319(18) 0.0613(9) Uani 1 1 d . . .
H14A H 0.2218 0.7716 0.2782 0.092 Uiso 1 1 calc R . .
H14B H 0.2963 0.7605 0.1834 0.092 Uiso 1 1 calc R . .
H14C H 0.1669 0.8014 0.1961 0.092 Uiso 1 1 calc R . .
C7S C 0.0918(12) 0.8376(4) -0.2446(6) 0.047(3) Uani 0.2595(19) 1 d PD A -1
H7S1 H 0.0960 0.8058 -0.2425 0.071 Uiso 0.2595(19) 1 calc PR A -1
H7S2 H 0.0301 0.8469 -0.2988 0.071 Uiso 0.2595(19) 1 calc PR A -1
H7S3 H 0.0264 0.8485 -0.1941 0.071 Uiso 0.2595(19) 1 calc PR A -1
C6S C 0.3046(19) 0.8577(2) -0.2416(16) 0.050(3) Uani 0.2595(19) 1 d PGU A -1
C5S C 0.332(2) 0.9025(2) -0.2433(13) 0.045(4) Uani 0.2595(19) 1 d PGDU A -1
H5S H 0.2328 0.9217 -0.2411 0.054 Uiso 0.2595(19) 1 calc PR A -1
C4S C 0.506(2) 0.9189(3) -0.2483(16) 0.050(5) Uani 0.519(4) 2 d SPGU A -1
H4S H 0.5248 0.9495 -0.2495 0.059 Uiso 0.2595(19) 1 calc PR A -1
C3S C 0.652(2) 0.8907(3) -0.2516(15) 0.044(4) Uani 0.2595(19) 1 d PGU A -1
H3S H 0.7701 0.9020 -0.2550 0.053 Uiso 0.2595(19) 1 calc PR A -1
C2S C 0.6237(19) 0.8460(3) -0.2499(19) 0.040(2) Uani 0.2595(19) 1 d PGU A -1
H2S H 0.7233 0.8267 -0.2521 0.048 Uiso 0.2595(19) 1 calc PR A -1
C1S C 0.450(2) 0.8295(2) -0.245(2) 0.045(3) Uani 0.2595(19) 1 d PGDU A -1
H1S H 0.4313 0.7990 -0.2437 0.054 Uiso 0.2595(19) 1 calc PR A -1
C6SA C 0.7359(19) 0.8538(3) -0.2537(16) 0.040(2) Uani 0.2595(19) 1 d PGU A -2
H6SA H 0.8480 0.8391 -0.2547 0.048 Uiso 0.2595(19) 1 calc PR A -2
C5SA C 0.7307(16) 0.8990(3) -0.2579(13) 0.049(4) Uani 0.2595(19) 1 d PGU A -2
H5SA H 0.8392 0.9151 -0.2618 0.059 Uiso 0.2595(19) 1 calc PR A -2
C4SA C 0.5667(18) 0.9206(3) -0.2563(17) 0.044(4) Uani 0.2595(19) 1 d PGU A -2
H4SA H 0.5631 0.9515 -0.2592 0.053 Uiso 0.2595(19) 1 calc PR A -2
C3SA C 0.4078(16) 0.8971(4) -0.2506(15) 0.045(4) Uani 0.2595(19) 1 d PGU A -2
H3SA H 0.2957 0.9119 -0.2496 0.054 Uiso 0.2595(19) 1 calc PR A -2
C2SA C 0.4130(19) 0.8519(4) -0.2464(19) 0.050(3) Uani 0.2595(19) 1 d PGU A -2
H2SA H 0.3044 0.8358 -0.2425 0.060 Uiso 0.2595(19) 1 calc PR A -2
C1SA C 0.577(2) 0.8303(3) -0.248(2) 0.045(3) Uani 0.2595(19) 1 d PGU A -2
H1SA H 0.5806 0.7994 -0.2451 0.054 Uiso 0.2595(19) 1 calc PR A -2

loop_
_atom_site_aniso_label
_atom_site_aniso_U_11
_atom_site_aniso_U_22
_atom_site_aniso_U_33
_atom_site_aniso_U_23
_atom_site_aniso_U_13
_atom_site_aniso_U_12
Sc1 0.0291(3) 0.0164(3) 0.0179(3) 0.000 0.00214(19) 0.000
P1 0.0197(2) 0.0188(2) 0.0153(2) -0.00026(16) -0.00180(17) 0.00245(17)
N1 0.0225(11) 0.0172(10) 0.0146(10) 0.000 -0.0016(8) 0.000
C1 0.0282(10) 0.0224(9) 0.0188(9) -0.0040(7) -0.0054(7) 0.0035(7)
C2 0.0286(11) 0.0334(11) 0.0366(12) -0.0081(9) -0.0101(9) 0.0000(9)
C3 0.0413(12) 0.0292(11) 0.0335(11) -0.0094(9) -0.0048(9) 0.0097(9)
C4 0.0194(9) 0.0265(9) 0.0238(9) 0.0018(7) 0.0003(7) 0.0034(7)
C5 0.0232(10) 0.0424(12) 0.0290(11) 0.0003(9) -0.0049(8) -0.0048(9)
C6 0.0281(11) 0.0431(13) 0.0262(10) 0.0061(9) 0.0046(8) 0.0007(9)
C7 0.0173(8) 0.0187(8) 0.0188(8) -0.0003(7) -0.0010(6) 0.0009(7)
C8 0.0209(9) 0.0241(9) 0.0172(8) 0.0006(7) -0.0013(7) 0.0007(7)
C9 0.0196(9) 0.0223(9) 0.0225(9) 0.0047(7) -0.0036(7) -0.0004(7)
C10 0.0314(11) 0.0302(11) 0.0273(10) 0.0100(8) -0.0066(8) 0.0051(8)
C11 0.0217(9) 0.0189(9) 0.0282(10) 0.0008(7) -0.0019(7) 0.0038(7)
C12 0.0227(9) 0.0202(9) 0.0208(9) -0.0022(7) 0.0003(7) 0.0007(7)
C13 0.0178(8) 0.0185(8) 0.0173(8) 0.0007(6) -0.0004(6) -0.0014(7)
C14 0.077(2) 0.0686(19) 0.0389(14) -0.0169(14) 0.0158(13) -0.0449(17)
C7S 0.037(5) 0.077(7) 0.029(5) 0.008(5) 0.005(4) -0.013(5)
C6S 0.047(7) 0.074(5) 0.029(6) -0.004(5) 0.000(6) -0.032(5)
C5S 0.039(9) 0.064(4) 0.032(5) -0.019(5) -0.004(7) -0.002(5)
C4S 0.050(12) 0.037(4) 0.060(9) 0.031(10) -0.022(11) -0.015(6)
C3S 0.045(10) 0.049(4) 0.038(6) 0.006(5) -0.012(8) -0.012(4)
C2S 0.042(6) 0.052(4) 0.025(5) 0.002(5) -0.009(5) -0.007(5)
C1S 0.059(6) 0.055(3) 0.020(5) -0.006(8) -0.011(7) -0.020(5)
C6SA 0.042(6) 0.052(4) 0.025(5) 0.002(5) -0.009(5) -0.007(5)
C5SA 0.033(9) 0.063(6) 0.052(7) -0.004(6) -0.009(7) -0.011(5)
C4SA 0.045(10) 0.049(4) 0.038(6) 0.006(5) -0.012(8) -0.012(4)
C3SA 0.039(9) 0.064(4) 0.032(5) -0.019(5) -0.004(7) -0.002(5)
C2SA 0.047(7) 0.074(5) 0.029(6) -0.004(5) 0.000(6) -0.032(5)
C1SA 0.059(6) 0.055(3) 0.020(5) -0.006(8) -0.011(7) -0.020(5)

loop_
_atom_type_symbol
_atom_type_description
_atom_type_scat_dispersion_real
_atom_type_scat_dispersion_imag
_atom_type_scat_source
C C 0.0033 0.0016 'International Tables Vol C Tables 4.2.6.8 and 6.1.1.4'
H H 0.0000 0.0000 'International Tables Vol C Tables 4.2.6.8 and 6.1.1.4'
N N 0.0061 0.0033 'International Tables Vol C Tables 4.2.6.8 and 6.1.1.4'
P P 0.1023 0.0942 'International Tables Vol C Tables 4.2.6.8 and 6.1.1.4'
Sc Sc 0.2519 0.3716 'International Tables Vol C Tables 4.2.6.8 and 6.1.1.4'

loop_
_geom_angle_atom_site_label_1
_geom_angle_atom_site_label_2
_geom_angle_atom_site_label_3
_geom_angle
_geom_angle_site_symmetry_1
_geom_angle_site_symmetry_3
N1 Sc1 C14 125.46(10) . 2_655
N1 Sc1 C14 125.46(10) . .
C14 Sc1 C14 109.1(2) 2_655 .
N1 Sc1 P1 73.291(14) . .
C14 Sc1 P1 100.04(7) 2_655 .
C14 Sc1 P1 99.16(7) . .
N1 Sc1 P1 73.292(14) . 2_655
C14 Sc1 P1 99.16(7) 2_655 2_655
C14 Sc1 P1 100.04(7) . 2_655
P1 Sc1 P1 146.58(3) . 2_655
C7 P1 C1 105.06(8) . .
C7 P1 C4 105.59(9) . .
C1 P1 C4 105.61(9) . .
C7 P1 Sc1 95.40(6) . .
C1 P1 Sc1 125.68(7) . .
C4 P1 Sc1 116.47(6) . .
C13 N1 C13 117.2(2) 2_655 .
C13 N1 Sc1 121.40(10) 2_655 .
C13 N1 Sc1 121.40(10) . .
C2 C1 C3 110.50(18) . .
C2 C1 P1 110.64(14) . .
C3 C1 P1 109.64(13) . .
C2 C1 H1B 108.7 . .
C3 C1 H1B 108.7 . .
P1 C1 H1B 108.7 . .
C1 C2 H2A 109.5 . .
C1 C2 H2B 109.5 . .
H2A C2 H2B 109.5 . .
C1 C2 H2C 109.5 . .
H2A C2 H2C 109.5 . .
H2B C2 H2C 109.5 . .
C1 C3 H3A 109.5 . .
C1 C3 H3B 109.5 . .
H3A C3 H3B 109.5 . .
C1 C3 H3C 109.5 . .
H3A C3 H3C 109.5 . .
H3B C3 H3C 109.5 . .
C6 C4 C5 111.21(17) . .
C6 C4 P1 113.88(14) . .
C5 C4 P1 109.67(13) . .
C6 C4 H4A 107.3 . .
C5 C4 H4A 107.3 . .
P1 C4 H4A 107.3 . .
C4 C5 H5A 109.5 . .
C4 C5 H5B 109.5 . .
H5A C5 H5B 109.5 . .
C4 C5 H5C 109.5 . .
H5A C5 H5C 109.5 . .
H5B C5 H5C 109.5 . .
C4 C6 H6A 109.5 . .
C4 C6 H6B 109.5 . .
H6A C6 H6B 109.5 . .
C4 C6 H6C 109.5 . .
H6A C6 H6C 109.5 . .
H6B C6 H6C 109.5 . .
C8 C7 C13 120.18(16) . .
C8 C7 P1 123.10(14) . .
C13 C7 P1 116.66(13) . .
C9 C8 C7 122.52(17) . .
C9 C8 H8A 118.7 . .
C7 C8 H8A 118.7 . .
C8 C9 C11 117.01(16) . .
C8 C9 C10 120.65(17) . .
C11 C9 C10 122.34(17) . .
C12 C11 C9 121.77(17) . .
C12 C11 H11A 119.1 . .
C9 C11 H11A 119.1 . .
C11 C12 C13 121.72(17) . .
C11 C12 H12A 119.1 . .
C13 C12 H12A 119.1 . .
N1 C13 C12 123.06(16) . .
N1 C13 C7 120.06(15) . .
C12 C13 C7 116.79(16) . .
Sc1 C14 H14A 109.5 . .
Sc1 C14 H14B 109.5 . .
H14A C14 H14B 109.5 . .
Sc1 C14 H14C 109.5 . .
H14A C14 H14C 109.5 . .
H14B C14 H14C 109.5 . .
C6S C7S H7S1 109.5 . .
C6S C7S H7S2 109.5 . .
H7S1 C7S H7S2 109.5 . .
C6S C7S H7S3 109.5 . .
H7S1 C7S H7S3 109.5 . .
H7S2 C7S H7S3 109.5 . .
C5S C6S C1S 120.0 . .
C5S C6S C7S 119.89(7) . .
C1S C6S C7S 119.89(7) . .
C6S C5S C4S 120.0 . .
C6S C5S H5S 120.0 . .
C4S C5S H5S 120.0 . .
C3S C4S C5S 120.0 . .
C3S C4S H4S 120.0 . .
C5S C4S H4S 120.0 . .
C2S C3S C4S 120.0 . .
C2S C3S H3S 120.0 . .
C4S C3S H3S 120.0 . .
C3S C2S C1S 120.0 . .
C3S C2S H2S 120.0 . .
C1S C2S H2S 120.0 . .
C2S C1S C6S 120.0 . .
C2S C1S H1S 120.0 . .
C6S C1S H1S 120.0 . .
C5SA C6SA C1SA 120.0 . .
C5SA C6SA H6SA 120.0 . .
C1SA C6SA H6SA 120.0 . .
C4SA C5SA C6SA 120.0 . .
C4SA C5SA H5SA 120.0 . .
C6SA C5SA H5SA 120.0 . .
C3SA C4SA C5SA 120.0 . .
C3SA C4SA H4SA 120.0 . .
C5SA C4SA H4SA 120.0 . .
C4SA C3SA C2SA 120.0 . .
C4SA C3SA H3SA 120.0 . .
C2SA C3SA H3SA 120.0 . .
C3SA C2SA C1SA 120.0 . .
C3SA C2SA H2SA 120.0 . .
C1SA C2SA H2SA 120.0 . .
C2SA C1SA C6SA 120.0 . .
C2SA C1SA H1SA 120.0 . .
C6SA C1SA H1SA 120.0 . .

loop_
_geom_bond_atom_site_label_1
_geom_bond_atom_site_label_2
_geom_bond_distance
_geom_bond_site_symmetry_2
Sc1 N1 2.177(2) .
Sc1 C14 2.207(3) 2_655
Sc1 C14 2.207(3) .
Sc1 P1 2.7317(5) .
Sc1 P1 2.7318(5) 2_655
P1 C7 1.8153(18) .
P1 C1 1.8479(19) .
P1 C4 1.8543(19) .
N1 C13 1.409(2) 2_655
N1 C13 1.409(2) .
C1 C2 1.527(3) .
C1 C3 1.528(3) .
C1 H1B 1.0000 .
C2 H2A 0.9800 .
C2 H2B 0.9800 .
C2 H2C 0.9800 .
C3 H3A 0.9800 .
C3 H3B 0.9800 .
C3 H3C 0.9800 .
C4 C6 1.528(3) .
C4 C5 1.530(3) .
C4 H4A 1.0000 .
C5 H5A 0.9800 .
C5 H5B 0.9800 .
C5 H5C 0.9800 .
C6 H6A 0.9800 .
C6 H6B 0.9800 .
C6 H6C 0.9800 .
C7 C8 1.401(2) .
C7 C13 1.416(2) .
C8 C9 1.390(3) .
C8 H8A 0.9500 .
C9 C11 1.396(3) .
C9 C10 1.517(3) .
C11 C12 1.384(3) .
C11 H11A 0.9500 .
C12 C13 1.411(2) .
C12 H12A 0.9500 .
C14 H14A 0.9800 .
C14 H14B 0.9800 .
C14 H14C 0.9800 .
C7S C6S 1.700(17) .
C7S H7S1 0.9800 .
C7S H7S2 0.9800 .
C7S H7S3 0.9800 .
C6S C5S 1.3900 .
C6S C1S 1.3900 .
C5S C4S 1.3900 .
C5S H5S 0.9500 .
C4S C3S 1.3900 .
C4S H4S 0.9500 .
C3S C2S 1.3900 .
C3S H3S 0.9500 .
C2S C1S 1.3900 .
C2S H2S 0.9500 .
C1S H1S 0.9500 .
C6SA C5SA 1.3900 .
C6SA C1SA 1.3900 .
C6SA H6SA 0.9500 .
C5SA C4SA 1.3900 .
C5SA H5SA 0.9500 .
C4SA C3SA 1.3900 .
C4SA H4SA 0.9500 .
C3SA C2SA 1.3900 .
C3SA H3SA 0.9500 .
C2SA C1SA 1.3900 .
C2SA H2SA 0.9500 .
C1SA H1SA 0.9500 .

loop_
_geom_torsion_atom_site_label_1
_geom_torsion_atom_site_label_2
_geom_torsion_atom_site_label_3
_geom_torsion_atom_site_label_4
_geom_torsion
_geom_torsion_site_symmetry_1
_geom_torsion_site_symmetry_4
N1 Sc1 P1 C7 -25.40(6) . .
C14 Sc1 P1 C7 -149.59(12) 2_655 .
C14 Sc1 P1 C7 99.01(12) . .
P1 Sc1 P1 C7 -25.40(6) 2_655 .
N1 Sc1 P1 C1 -138.30(8) . .
C14 Sc1 P1 C1 97.51(13) 2_655 .
C14 Sc1 P1 C1 -13.89(13) . .
P1 Sc1 P1 C1 -138.30(8) 2_655 .
N1 Sc1 P1 C4 85.01(7) . .
C14 Sc1 P1 C4 -39.18(13) 2_655 .
C14 Sc1 P1 C4 -150.58(12) . .
P1 Sc1 P1 C4 85.01(7) 2_655 .
C14 Sc1 N1 C13 -55.26(12) 2_655 2_655
C14 Sc1 N1 C13 124.74(12) . 2_655
P1 Sc1 N1 C13 -145.82(8) . 2_655
P1 Sc1 N1 C13 34.18(8) 2_655 2_655
C14 Sc1 N1 C13 124.74(12) 2_655 .
C14 Sc1 N1 C13 -55.26(12) . .
P1 Sc1 N1 C13 34.18(8) . .
P1 Sc1 N1 C13 -145.82(8) 2_655 .
C7 P1 C1 C2 -63.66(16) . .
C4 P1 C1 C2 -175.02(14) . .
Sc1 P1 C1 C2 44.59(16) . .
C7 P1 C1 C3 174.22(15) . .
C4 P1 C1 C3 62.86(17) . .
Sc1 P1 C1 C3 -77.53(16) . .
C7 P1 C4 C6 -60.54(17) . .
C1 P1 C4 C6 50.44(17) . .
Sc1 P1 C4 C6 -164.90(13) . .
C7 P1 C4 C5 64.81(16) . .
C1 P1 C4 C5 175.79(14) . .
Sc1 P1 C4 C5 -39.56(16) . .
C1 P1 C7 C8 -26.56(17) . .
C4 P1 C7 C8 84.81(17) . .
Sc1 P1 C7 C8 -155.77(15) . .
C1 P1 C7 C13 150.66(14) . .
C4 P1 C7 C13 -97.96(15) . .
Sc1 P1 C7 C13 21.46(14) . .
C13 C7 C8 C9 0.4(3) . .
P1 C7 C8 C9 177.53(14) . .
C7 C8 C9 C11 -1.2(3) . .
C7 C8 C9 C10 177.96(17) . .
C8 C9 C11 C12 0.8(3) . .
C10 C9 C11 C12 -178.28(18) . .
C9 C11 C12 C13 0.3(3) . .
C13 N1 C13 C12 -36.01(14) 2_655 .
Sc1 N1 C13 C12 143.99(13) . .
C13 N1 C13 C7 147.58(18) 2_655 .
Sc1 N1 C13 C7 -32.43(18) . .
C11 C12 C13 N1 -177.56(16) . .
C11 C12 C13 C7 -1.0(3) . .
C8 C7 C13 N1 177.34(15) . .
P1 C7 C13 N1 0.0(2) . .
C8 C7 C13 C12 0.7(3) . .
P1 C7 C13 C12 -176.61(13) . .
C1S C6S C5S C4S 0.0 . .
C7S C6S C5S C4S -174.6(14) . .
C6S C5S C4S C3S 0.0 . .
C5S C4S C3S C2S 0.0 . .
C4S C3S C2S C1S 0.0 . .
C3S C2S C1S C6S 0.0 . .
C5S C6S C1S C2S 0.0 . .
C7S C6S C1S C2S 174.6(14) . .
C1SA C6SA C5SA C4SA 0.0 . .
C6SA C5SA C4SA C3SA 0.0 . .
C5SA C4SA C3SA C2SA 0.0 . .
C4SA C3SA C2SA C1SA 0.0 . .
C3SA C2SA C1SA C6SA 0.0 . .
C5SA C6SA C1SA C2SA 0.0 . .
